data_7037640
loop_
_publ_author_name
'Klemens, Tomasz'
'Switlicka-Olszewska, Anna'
'Machura, Barbara'
'Grucela, Marzena'
'Schab-Balcerzak, Ewa'
'Smolarek, Karolina'
'Mackowski, Sebastian'
'Szlapa, Agata'
'Kula, Slawomir'
'Krompiec, Stanis\/law'
'Lodowski, Piotr'
'Chrobok, Anna'

_publ_section_title
;
 Rhenium(i) terpyridine complexes - synthesis, photophysical properties
 and application in organic light emitting devices.
;
_journal_issue 4
_journal_name_full 'Dalton transactions (Cambridge, England : 2003)'
_journal_page_first 1746
_journal_page_last 1762
_journal_paper_doi 10.1039/c5dt04093k
_journal_volume 45
_journal_year 2016
_chemical_formula_moiety 'C22 H13 Cl N3 O3 Re S'
_chemical_formula_sum 'C22 H13 Cl N3 O3 Re S'
_chemical_formula_weight 621.06
_space_group_crystal_system monoclinic
_space_group_IT_number 14
_space_group_name_Hall '-P 2ybc'
_space_group_name_H-M_alt 'P 1 21/c 1'
_symmetry_space_group_name_Hall '-P 2ybc'
_symmetry_space_group_name_H-M 'P 1 21/c 1'
_atom_sites_solution_hydrogens geom
_audit_creation_method SHELXL-2014/6
_audit_update_record
;
2015-11-24 deposited with the CCDC.
2015-12-09 downloaded from the CCDC.
;
_cell_angle_alpha 90
_cell_angle_beta 103.256(5)
_cell_angle_gamma 90
_cell_formula_units_Z 4
_cell_length_a 11.4946(6)
_cell_length_b 11.4393(6)
_cell_length_c 16.3187(9)
_cell_measurement_reflns_used 4393
_cell_measurement_temperature 295(2)
_cell_measurement_theta_max 29.1640
_cell_measurement_theta_min 3.8920
_cell_volume 2088.6(2)
_computing_cell_refinement 'CrysAlis RED v. 1.163 (UNIL IC & KUMA 2000)'
_computing_data_collection 'CrysAlis CCD v. 1.163 (UNIL IC & KUMA 2000)'
_computing_data_reduction 'CrysAlis RED v. 1.163 (UNIL IC & KUMA 2000)'
_computing_molecular_graphics 'Mercury (Macrae, J.Appl.Cryst. 41 (2008) 466-470'
_computing_publication_material 'Olex2 (Dolomanov et al., 2009)'
_computing_structure_refinement 'SHELXL-2014/6 (Sheldrick, 2014)'
_computing_structure_solution 'SHELXS-97 (Sheldrick, 1990)'
_diffrn_ambient_temperature 295(2)
_diffrn_measured_fraction_theta_full 0.978
_diffrn_measured_fraction_theta_max 0.997
_diffrn_measurement_device_type 'Oxford Diffraction Gemini A Ultra'
_diffrn_radiation_type MoK\a
_diffrn_radiation_wavelength 0.71073
_diffrn_reflns_av_R_equivalents 0.0443
_diffrn_reflns_av_unetI/netI 0.0452
_diffrn_reflns_laue_measured_fraction_full 0.978
_diffrn_reflns_laue_measured_fraction_max 0.997
_diffrn_reflns_limit_h_max 13
_diffrn_reflns_limit_h_min -13
_diffrn_reflns_limit_k_max 13
_diffrn_reflns_limit_k_min -13
_diffrn_reflns_limit_l_max 19
_diffrn_reflns_limit_l_min -19
_diffrn_reflns_number 10472
_diffrn_reflns_point_group_measured_fraction_full 0.978
_diffrn_reflns_point_group_measured_fraction_max 0.997
_diffrn_reflns_theta_full 25.242
_diffrn_reflns_theta_max 25.047
_diffrn_reflns_theta_min 3.470
_exptl_absorpt_coefficient_mu 6.076
_exptl_absorpt_correction_T_max 1.00000
_exptl_absorpt_correction_T_min 0.60970
_exptl_absorpt_correction_type multi-scan
_exptl_absorpt_process_details 'Blessing, Acta Cryst. A51 (1995) 33-38'
_exptl_crystal_colour orange
_exptl_crystal_density_diffrn 1.975
_exptl_crystal_description plate
_exptl_crystal_F_000 1192
_exptl_crystal_size_max 0.10
_exptl_crystal_size_mid 0.10
_exptl_crystal_size_min 0.03
_refine_diff_density_max 1.286
_refine_diff_density_min -1.237
_refine_diff_density_rms 0.144
_refine_ls_extinction_method none
_refine_ls_goodness_of_fit_ref 1.061
_refine_ls_hydrogen_treatment constr
_refine_ls_matrix_type full
_refine_ls_number_parameters 280
_refine_ls_number_reflns 3700
_refine_ls_number_restraints 0
_refine_ls_restrained_S_all 1.061
_refine_ls_R_factor_all 0.0479
_refine_ls_R_factor_gt 0.0344
_refine_ls_shift/su_max 0.001
_refine_ls_shift/su_mean 0.000
_refine_ls_structure_factor_coef Fsqd
_refine_ls_weighting_details 'w=1/[\s^2^(Fo^2^)+(0.0407P)^2^+1.0681P] where P=(Fo^2^+2Fc^2^)/3'
_refine_ls_weighting_scheme calc
_refine_ls_wR_factor_gt 0.0792
_refine_ls_wR_factor_ref 0.0838
_reflns_Friedel_coverage 0.000
_reflns_number_gt 3044
_reflns_number_total 3700
_reflns_threshold_expression 'I > 2\s(I)'
_cod_data_source_file c5dt04093k2.cif
_cod_data_source_block ren415
_cod_depositor_comments 'Adding full bibliography for 7037639--7037641.cif.'
_cod_database_code 7037640
_shelx_space_group_comment
;
The symmetry employed for this shelxl refinement is uniquely defined
by the following loop, which should always be used as a source of
symmetry information in preference to the above space-group names.
They are only intended as comments.
;
_shelxl_version_number 2014/6

loop_
_space_group_symop_operation_xyz
'x, y, z'
'-x, y+1/2, -z+1/2'
'-x, -y, -z'
'x, -y-1/2, z-1/2'

loop_
_atom_site_label
_atom_site_type_symbol
_atom_site_fract_x
_atom_site_fract_y
_atom_site_fract_z
_atom_site_U_iso_or_equiv
_atom_site_adp_type
_atom_site_occupancy
_atom_site_site_symmetry_order
_atom_site_calc_flag
_atom_site_refinement_flags_posn
_atom_site_refinement_flags_adp
Re1 Re 0.71437(2) 0.32045(2) 0.18962(2) 0.03038(11) Uani 1 1 d . .
N1 N 0.7409(4) 0.5083(4) 0.1910(3) 0.0304(11) Uani 1 1 d . .
N2 N 0.8511(4) 0.3575(4) 0.3067(3) 0.0283(11) Uani 1 1 d . .
N3 N 0.7275(5) 0.1752(4) 0.3788(4) 0.0399(13) Uani 1 1 d . .
O2 O 0.5304(5) 0.3109(5) 0.0231(3) 0.0708(17) Uani 1 1 d . .
O1 O 0.7019(5) 0.0521(4) 0.1903(3) 0.0611(14) Uani 1 1 d . .
O3 O 0.4958(5) 0.3246(5) 0.2653(4) 0.0692(17) Uani 1 1 d . .
S1 S 1.25146(18) 0.34190(16) 0.55373(13) 0.0536(5) Uani 1 1 d . .
Cl1 Cl 0.88905(14) 0.31956(13) 0.12400(10) 0.0408(4) Uani 1 1 d . .
C2 C 0.6026(6) 0.3132(5) 0.0851(5) 0.0418(16) Uani 1 1 d . .
C1 C 0.7073(6) 0.1528(7) 0.1910(4) 0.0454(17) Uani 1 1 d . .
C3 C 0.5806(6) 0.3258(6) 0.2394(4) 0.0469(18) Uani 1 1 d . .
C4 C 0.6738(6) 0.5828(6) 0.1364(4) 0.0403(15) Uani 1 1 d . .
H4 H 0.6110 0.5527 0.0954 0.048 Uiso 1 1 calc R U
C5 C 0.6933(6) 0.7004(6) 0.1381(4) 0.0450(17) Uani 1 1 d . .
H5 H 0.6438 0.7495 0.1000 0.054 Uiso 1 1 calc R U
C6 C 0.7876(6) 0.7452(6) 0.1974(4) 0.0427(16) Uani 1 1 d . .
H6 H 0.8029 0.8251 0.1998 0.051 Uiso 1 1 calc R U
C7 C 0.8589(6) 0.6702(5) 0.2532(4) 0.0366(14) Uani 1 1 d . .
H7 H 0.9235 0.6989 0.2933 0.044 Uiso 1 1 calc R U
C8 C 0.8336(5) 0.5511(5) 0.2490(3) 0.0282(12) Uani 1 1 d . .
C9 C 0.9011(5) 0.4657(5) 0.3100(3) 0.0274(12) Uani 1 1 d . .
C10 C 1.0043(5) 0.4956(5) 0.3675(3) 0.0287(13) Uani 1 1 d . .
H10 H 1.0356 0.5704 0.3663 0.034 Uiso 1 1 calc R U
C11 C 1.0622(5) 0.4164(5) 0.4270(3) 0.0306(13) Uani 1 1 d . .
C12 C 1.0077(5) 0.3073(5) 0.4263(4) 0.0320(14) Uani 1 1 d . .
H12 H 1.0419 0.2514 0.4659 0.038 Uiso 1 1 calc R U
C13 C 0.9033(5) 0.2811(5) 0.3674(4) 0.0295(13) Uani 1 1 d . .
C14 C 0.8433(5) 0.1678(5) 0.3758(4) 0.0303(13) Uani 1 1 d . .
C15 C 0.9063(6) 0.0619(5) 0.3838(4) 0.0421(16) Uani 1 1 d . .
H15 H 0.9863 0.0586 0.3813 0.051 Uiso 1 1 calc R U
C16 C 0.8438(6) -0.0364(6) 0.3955(5) 0.0528(18) Uani 1 1 d . .
H16 H 0.8823 -0.1085 0.4020 0.063 Uiso 1 1 calc R U
C17 C 0.7276(6) -0.0305(6) 0.3978(5) 0.0549(19) Uani 1 1 d . .
H17 H 0.6852 -0.0975 0.4049 0.066 Uiso 1 1 calc R U
C18 C 0.6730(6) 0.0777(6) 0.3891(5) 0.0539(19) Uani 1 1 d . .
H18 H 0.5928 0.0816 0.3907 0.065 Uiso 1 1 calc R U
C19 C 1.1738(5) 0.4456(5) 0.4871(3) 0.0318(13) Uani 1 1 d . .
C20 C 1.2333(5) 0.5512(5) 0.4991(4) 0.0355(14) Uani 1 1 d . .
H20 H 1.2058 0.6185 0.4689 0.043 Uiso 1 1 calc R U
C21 C 1.3395(6) 0.5465(7) 0.5616(4) 0.0520(18) Uani 1 1 d . .
H21 H 1.3899 0.6103 0.5773 0.062 Uiso 1 1 calc R U
C22 C 1.3608(6) 0.4390(7) 0.5965(4) 0.0553(19) Uani 1 1 d . .
H22 H 1.4273 0.4204 0.6388 0.066 Uiso 1 1 calc R U

loop_
_atom_site_aniso_label
_atom_site_aniso_U_11
_atom_site_aniso_U_22
_atom_site_aniso_U_33
_atom_site_aniso_U_23
_atom_site_aniso_U_13
_atom_site_aniso_U_12
Re1 0.02664(16) 0.03214(16) 0.02937(16) 0.00151(10) 0.00027(10) -0.00352(11)
N1 0.026(3) 0.037(3) 0.027(3) 0.002(2) 0.003(2) 0.009(2)
N2 0.025(3) 0.030(3) 0.030(3) 0.005(2) 0.007(2) -0.003(2)
N3 0.030(3) 0.037(3) 0.052(3) 0.000(2) 0.008(3) -0.005(2)
O2 0.056(3) 0.095(5) 0.047(3) 0.007(3) -0.020(3) -0.016(3)
O1 0.088(4) 0.031(3) 0.060(3) -0.005(2) 0.009(3) -0.007(3)
O3 0.040(3) 0.107(5) 0.064(4) 0.003(3) 0.020(3) -0.003(3)
S1 0.0546(11) 0.0437(10) 0.0518(11) 0.0037(8) -0.0102(9) 0.0067(9)
Cl1 0.0338(8) 0.0464(9) 0.0420(9) -0.0021(7) 0.0081(7) 0.0007(7)
C2 0.034(4) 0.044(4) 0.047(4) 0.002(3) 0.009(3) -0.017(3)
C1 0.046(4) 0.055(5) 0.033(4) -0.003(3) 0.005(3) -0.006(3)
C3 0.028(4) 0.076(5) 0.030(4) 0.001(3) -0.008(3) -0.007(3)
C4 0.037(3) 0.049(4) 0.032(4) 0.005(3) 0.001(3) -0.003(3)
C5 0.039(4) 0.046(4) 0.047(4) 0.011(3) 0.004(3) 0.015(3)
C6 0.049(4) 0.032(4) 0.045(4) 0.006(3) 0.005(3) 0.004(3)
C7 0.037(3) 0.031(3) 0.038(4) 0.002(3) 0.000(3) -0.002(3)
C8 0.026(3) 0.030(3) 0.027(3) 0.003(2) 0.003(2) 0.002(3)
C9 0.028(3) 0.023(3) 0.032(3) 0.000(2) 0.008(2) 0.002(3)
C10 0.028(3) 0.029(3) 0.025(3) 0.000(2) -0.001(2) -0.002(2)
C11 0.026(3) 0.037(3) 0.028(3) -0.003(3) 0.005(2) 0.000(3)
C12 0.033(3) 0.031(3) 0.027(3) 0.007(2) -0.002(3) 0.002(3)
C13 0.030(3) 0.028(3) 0.032(3) 0.004(3) 0.009(3) 0.001(3)
C14 0.030(3) 0.032(3) 0.026(3) 0.004(2) 0.000(2) -0.003(3)
C15 0.036(3) 0.033(4) 0.053(4) 0.011(3) 0.002(3) -0.001(3)
C16 0.052(4) 0.034(4) 0.071(5) 0.015(4) 0.013(4) 0.009(4)
C17 0.054(4) 0.037(4) 0.076(5) 0.010(4) 0.020(4) -0.007(4)
C18 0.041(4) 0.059(5) 0.065(5) 0.007(4) 0.019(4) -0.002(4)
C19 0.033(3) 0.036(3) 0.026(3) -0.001(3) 0.006(2) 0.002(3)
C20 0.036(3) 0.033(3) 0.032(3) 0.004(3) -0.004(3) 0.001(3)
C21 0.040(4) 0.055(5) 0.054(5) -0.006(4) -0.003(3) -0.013(4)
C22 0.043(4) 0.070(5) 0.043(4) -0.004(4) -0.009(3) 0.012(4)

loop_
_atom_type_symbol
_atom_type_description
_atom_type_scat_dispersion_real
_atom_type_scat_dispersion_imag
_atom_type_scat_source
C C 0.0033 0.0016 'International Tables Vol C Tables 4.2.6.8 and 6.1.1.4'
H H 0.0000 0.0000 'International Tables Vol C Tables 4.2.6.8 and 6.1.1.4'
N N 0.0061 0.0033 'International Tables Vol C Tables 4.2.6.8 and 6.1.1.4'
O O 0.0106 0.0060 'International Tables Vol C Tables 4.2.6.8 and 6.1.1.4'
S S 0.1246 0.1234 'International Tables Vol C Tables 4.2.6.8 and 6.1.1.4'
Re Re -1.0185 7.2310 'International Tables Vol C Tables 4.2.6.8 and 6.1.1.4'
Cl Cl 0.1484 0.1585 'International Tables Vol C Tables 4.2.6.8 and 6.1.1.4'

loop_
_geom_angle_atom_site_label_1
_geom_angle_atom_site_label_2
_geom_angle_atom_site_label_3
_geom_angle
C2 Re1 C3 86.4(3)
C2 Re1 C1 86.8(3)
C3 Re1 C1 89.2(3)
C2 Re1 N1 96.8(2)
C3 Re1 N1 95.1(2)
C1 Re1 N1 174.5(2)
C2 Re1 N2 171.0(2)
C3 Re1 N2 96.3(2)
C1 Re1 N2 101.8(2)
N1 Re1 N2 74.44(16)
C2 Re1 Cl1 93.4(2)
C3 Re1 Cl1 178.4(2)
C1 Re1 Cl1 92.4(2)
N1 Re1 Cl1 83.27(12)
N2 Re1 Cl1 83.61(12)
C4 N1 C8 118.7(5)
C4 N1 Re1 124.3(4)
C8 N1 Re1 117.0(4)
C13 N2 C9 116.5(5)
C13 N2 Re1 127.8(4)
C9 N2 Re1 114.7(4)
C18 N3 C14 117.2(5)
C22 S1 C19 92.1(3)
O2 C2 Re1 176.8(6)
O1 C1 Re1 178.8(6)
O3 C3 Re1 175.5(6)
N1 C4 C5 123.0(6)
C4 C5 C6 118.8(6)
C5 C6 C7 119.1(6)
C6 C7 C8 119.5(6)
N1 C8 C7 120.9(5)
N1 C8 C9 116.3(5)
C7 C8 C9 122.8(5)
N2 C9 C10 122.9(5)
N2 C9 C8 115.0(5)
C10 C9 C8 122.1(5)
C9 C10 C11 121.1(5)
C10 C11 C12 116.0(5)
C10 C11 C19 121.8(5)
C12 C11 C19 122.2(5)
C13 C12 C11 120.9(5)
N2 C13 C12 122.3(5)
N2 C13 C14 119.6(5)
C12 C13 C14 118.0(5)
N3 C14 C15 123.0(5)
N3 C14 C13 115.6(5)
C15 C14 C13 121.3(5)
C16 C15 C14 116.4(6)
C17 C16 C15 121.1(7)
C16 C17 C18 118.2(7)
N3 C18 C17 123.9(6)
C20 C19 C11 128.7(5)
C20 C19 S1 110.2(4)
C11 C19 S1 121.0(4)
C19 C20 C21 113.1(6)
C22 C21 C20 112.6(6)
C21 C22 S1 112.0(5)

loop_
_geom_bond_atom_site_label_1
_geom_bond_atom_site_label_2
_geom_bond_distance
Re1 C2 1.888(7)
Re1 C3 1.897(7)
Re1 C1 1.920(8)
Re1 N1 2.170(5)
Re1 N2 2.219(5)
Re1 Cl1 2.4828(16)
N1 C4 1.341(7)
N1 C8 1.345(7)
N2 C13 1.354(7)
N2 C9 1.360(7)
N3 C18 1.308(8)
N3 C14 1.346(8)
O2 C2 1.153(8)
O1 C1 1.153(9)
O3 C3 1.148(8)
S1 C22 1.703(8)
S1 C19 1.715(6)
C4 C5 1.364(9)
C5 C6 1.375(9)
C6 C7 1.376(8)
C7 C8 1.392(8)
C8 C9 1.481(7)
C9 C10 1.376(7)
C10 C11 1.382(7)
C11 C12 1.395(8)
C11 C19 1.464(8)
C12 C13 1.388(8)
C13 C14 1.489(8)
C14 C15 1.402(8)
C15 C16 1.372(9)
C16 C17 1.347(9)
C17 C18 1.380(10)
C19 C20 1.379(8)
C20 C21 1.400(8)
C21 C22 1.354(10)

loop_
_geom_hbond_atom_site_label_D
_geom_hbond_atom_site_label_H
_geom_hbond_atom_site_label_A
_geom_hbond_distance_DH
_geom_hbond_distance_HA
_geom_hbond_distance_DA
_geom_hbond_angle_DHA
_geom_hbond_site_symmetry_A
C7 H7 Cl1 0.93 2.65 3.559(6) 165.0 2_755
C12 H12 S1 0.93 2.71 3.108(6) 106.7 .
